data_7122883
loop_
_publ_author_name
'Chorazy, Szymon'
'Zakrzewski, Jakub J.'
'Reczy\'nski, Mateusz'
'Sieklucka, Barbara'

_publ_section_title
;
 Multi-colour uranyl emission efficiently tuned by hexacyanidometallates
 within hybrid coordination frameworks
;
_journal_name_full 'Chemical Communications'
_journal_paper_doi 10.1039/C8CC09757G
_journal_year 2019
_chemical_formula_moiety 'C52 H34 N20 O18.20 Rh2 U4'
_chemical_formula_sum 'C52 H34 N20 O18.2 Rh2 U4'
_chemical_formula_weight 2388.13
_space_group_IT_number 56
_symmetry_cell_setting orthorhombic
_symmetry_Int_Tables_number 56
_symmetry_space_group_name_Hall '-P 2ab 2ac'
_symmetry_space_group_name_H-M 'P c c n'
_atom_sites_solution_hydrogens mixed
_audit_conform_dict_location ftp://ftp.iucr.org/pub/cif_core.dic
_audit_conform_dict_name cif_core.dic
_audit_conform_dict_version 2.4.3
_audit_creation_date 2018-07-10T12:19:39-00:00
_audit_creation_method 'WinGX routine CIF_UPDATE'
_audit_update_record
;
2018-07-24 deposited with the CCDC.
2019-01-21 downloaded from the CCDC.
;
_cell_angle_alpha 90
_cell_angle_beta 90
_cell_angle_gamma 90
_cell_formula_units_Z 2
_cell_length_a 15.1624(11)
_cell_length_b 15.9478(11)
_cell_length_c 12.7421(10)
_cell_measurement_reflns_used 29940
_cell_measurement_temperature 293(2)
_cell_measurement_theta_max 25.027
_cell_measurement_theta_min 2.448
_cell_measurement_wavelength 0.71073
_cell_volume 3081.1(4)
_computing_molecular_graphics 'Ortep for Windows (Farrugia, 2012)'
_computing_publication_material 'WinGX publication routines (Farrugia, 2012)'
_computing_structure_refinement 'SHELXL-2014/7 (Sheldrick, 2014)'
_diffrn_ambient_temperature 293(2)
_diffrn_measured_fraction_theta_full 1
_diffrn_measured_fraction_theta_max 1
_diffrn_measurement_device_type 'D8Quest Eco Photon50'
_diffrn_measurement_method \w
_diffrn_radiation_monochromator graphite
_diffrn_radiation_probe x-ray
_diffrn_radiation_type MoK\a
_diffrn_radiation_wavelength 0.71073
_diffrn_reflns_av_R_equivalents 0.1643
_diffrn_reflns_av_unetI/netI 0.0901
_diffrn_reflns_Laue_measured_fraction_full 1
_diffrn_reflns_Laue_measured_fraction_max 1
_diffrn_reflns_limit_h_max 18
_diffrn_reflns_limit_h_min -18
_diffrn_reflns_limit_k_max 18
_diffrn_reflns_limit_k_min -18
_diffrn_reflns_limit_l_max 15
_diffrn_reflns_limit_l_min -15
_diffrn_reflns_number 29940
_diffrn_reflns_point_group_measured_fraction_full 1
_diffrn_reflns_point_group_measured_fraction_max 1
_diffrn_reflns_theta_full 25.027
_diffrn_reflns_theta_max 25.027
_diffrn_reflns_theta_min 2.448
_diffrn_standards_interval_time 0
_diffrn_standards_number 0
_exptl_absorpt_coefficient_mu 11.086
_exptl_absorpt_correction_T_max 0.732
_exptl_absorpt_correction_T_min 0.471
_exptl_absorpt_correction_type multi-scan
_exptl_absorpt_process_details 'ABSCOR (Rigaku, 1995)'
_exptl_crystal_colour yellow
_exptl_crystal_density_diffrn 2.574
_exptl_crystal_density_method 'not measured'
_exptl_crystal_description needle
_exptl_crystal_F_000 2179.2
_exptl_crystal_preparation Luminescent
_exptl_crystal_size_max 0.08
_exptl_crystal_size_mid 0.03
_exptl_crystal_size_min 0.03
_refine_diff_density_max 3.298
_refine_diff_density_min -1.99
_refine_diff_density_rms 0.271
_refine_ls_extinction_method none
_refine_ls_goodness_of_fit_ref 1.013
_refine_ls_hydrogen_treatment mixed
_refine_ls_matrix_type full
_refine_ls_number_constraints 0
_refine_ls_number_parameters 226
_refine_ls_number_reflns 2719
_refine_ls_number_restraints 28
_refine_ls_restrained_S_all 1.018
_refine_ls_R_factor_all 0.103
_refine_ls_R_factor_gt 0.0556
_refine_ls_shift/su_max 0
_refine_ls_shift/su_mean 0
_refine_ls_structure_factor_coef Fsqd
_refine_ls_weighting_details 'w=1/[\s^2^(Fo^2^)+(0.0748P)^2^] where P=(Fo^2^+2Fc^2^)/3'
_refine_ls_weighting_scheme calc
_refine_ls_wR_factor_gt 0.1273
_refine_ls_wR_factor_ref 0.1405
_reflns_Friedel_coverage 0
_reflns_number_gt 1673
_reflns_number_total 2719
_reflns_threshold_expression 'I > 2\s(I)'
_cod_data_source_file c8cc09757g2.cif
_cod_data_source_block shelx_CCDC3
_cod_original_formula_sum 'C52 H34 N20 O18.20 Rh2 U4'
_cod_database_code 7122883

loop_
_symmetry_equiv_pos_as_xyz
'x, y, z'
'-x+1/2, -y+1/2, z'
'-x, y+1/2, -z+1/2'
'x+1/2, -y, -z+1/2'
'-x, -y, -z'
'x-1/2, y-1/2, -z'
'x, -y-1/2, z-1/2'
'-x-1/2, y, z-1/2'

loop_
_atom_site_label
_atom_site_type_symbol
_atom_site_fract_x
_atom_site_fract_y
_atom_site_fract_z
_atom_site_U_iso_or_equiv
_atom_site_adp_type
_atom_site_occupancy
_atom_site_site_symmetry_order
_atom_site_calc_flag
_atom_site_refinement_flags_posn
_atom_site_refinement_flags_adp
_atom_site_refinement_flags_occupancy
U1 U 0.38109(4) 0.21331(3) 0.80167(5) 0.0304(2) Uani 1 1 d D . .
Rh1 Rh 0.5 0.5 1 0.0257(4) Uani 1 2 d S . P
O3 O 0.25 0.25 0.8791(12) 0.039(4) Uani 1 2 d DS T P
O5 O 0.7838(7) 0.5955(6) 0.2119(8) 0.033(3) Uani 1 1 d . . .
O2 O 0.3465(7) 0.2559(7) 0.6861(10) 0.052(3) Uani 1 1 d . U .
O4 O 0.5249(6) 0.2569(7) 0.7589(9) 0.037(3) Uani 1 1 d . . .
N3 N 0.6529(11) 0.3965(11) 0.9831(17) 0.060(5) Uani 1 1 d . U .
O1 O 0.4188(8) 0.1675(7) 0.9216(9) 0.047(3) Uani 1 1 d . . .
C2 C 0.5307(10) 0.5611(9) 0.8663(13) 0.026(4) Uani 1 1 d . U .
N1 N 0.4010(8) 0.3555(8) 0.8814(11) 0.034(3) Uani 1 1 d . . .
C4 C 0.5776(14) 0.2715(11) 0.5939(17) 0.065(6) Uani 1 1 d . . .
H4 H 0.577 0.2122 0.5874 0.078 Uiso 1 1 calc R U .
C5 C 0.6075(13) 0.3194(11) 0.5107(15) 0.056(6) Uani 1 1 d . . .
H5 H 0.6238 0.2928 0.4468 0.068 Uiso 1 1 calc R U .
C8 C 0.5536(14) 0.3906(12) 0.6914(16) 0.071(7) Uani 1 1 d . . .
H8 H 0.5358 0.4155 0.7557 0.085 Uiso 1 1 calc R U .
C1 C 0.4312(11) 0.4063(10) 0.9261(12) 0.029(4) Uani 1 1 d . . .
C10 C 0.6573(11) 0.4340(10) 0.3324(12) 0.035(4) Uani 1 1 d . . .
H10 H 0.6323 0.382 0.3115 0.042 Uiso 1 1 calc R U .
C3 C 0.6144(11) 0.4234(11) 0.9840(15) 0.020(4) Uani 1 1 d . U .
C7 C 0.5819(14) 0.4384(10) 0.6113(16) 0.057(6) Uani 1 1 d . . .
H7 H 0.5796 0.4976 0.6187 0.069 Uiso 1 1 calc R U .
C12 C 0.7389(10) 0.5778(8) 0.3869(12) 0.028(4) Uani 1 1 d . . .
H12 H 0.7693 0.6275 0.4062 0.034 Uiso 1 1 calc R U .
N2 N 0.5489(9) 0.5956(8) 0.7997(12) 0.041(3) Uani 1 1 d . U .
C9 C 0.6517(10) 0.4571(9) 0.4344(12) 0.026(4) Uani 1 1 d . . .
N4 N 0.5509(8) 0.3046(8) 0.6786(10) 0.029(3) Uani 1 1 d . . .
C11 C 0.6981(10) 0.4831(9) 0.2577(13) 0.031(4) Uani 1 1 d . . .
H11 H 0.6961 0.4674 0.1859 0.037 Uiso 1 1 calc R U .
N5 N 0.7402(8) 0.5524(7) 0.2864(9) 0.026(3) Uani 1 1 d . . .
C6 C 0.6138(9) 0.4054(8) 0.5196(12) 0.023(3) Uani 1 1 d . . .
C13 C 0.6952(10) 0.5339(9) 0.4613(13) 0.029(4) Uani 1 1 d . . .
H13 H 0.6933 0.554 0.5314 0.035 Uiso 1 1 calc R U .
O1S O 0.75 0.25 0.35(3) 0.17(12) Uani 0.1 2 d S TU P
H3 H 0.25 0.25 0.9511(16) 0.09(11) Uiso 1 2 d DS . P

loop_
_atom_site_aniso_label
_atom_site_aniso_U_11
_atom_site_aniso_U_22
_atom_site_aniso_U_33
_atom_site_aniso_U_23
_atom_site_aniso_U_13
_atom_site_aniso_U_12
U1 0.0368(4) 0.0217(3) 0.0326(4) -0.0009(3) 0.0024(3) -0.0084(3)
Rh1 0.0325(9) 0.0133(7) 0.0314(10) -0.0049(8) 0.0038(9) -0.0098(7)
O3 0.039(9) 0.029(8) 0.049(13) 0 0 -0.024(8)
O5 0.047(6) 0.025(5) 0.029(7) 0.005(5) 0.010(5) -0.019(5)
O2 0.040(5) 0.027(5) 0.089(8) -0.005(6) -0.013(6) 0.002(5)
O4 0.029(6) 0.038(6) 0.044(7) 0.010(6) 0.011(5) -0.007(5)
N3 0.037(10) 0.050(12) 0.092(15) 0.008(11) -0.004(11) -0.028(7)
O1 0.064(8) 0.035(7) 0.042(8) 0.006(6) -0.014(7) -0.009(6)
C2 0.028(5) 0.023(5) 0.026(5) -0.009(4) 0.000(4) 0.001(4)
N1 0.033(8) 0.025(7) 0.043(9) -0.010(7) 0.003(7) -0.017(6)
C4 0.109(17) 0.028(11) 0.059(14) 0.003(10) 0.045(14) -0.017(11)
C5 0.103(17) 0.032(9) 0.034(11) -0.005(9) 0.021(12) -0.006(11)
C8 0.110(18) 0.054(12) 0.048(13) -0.012(11) 0.053(13) -0.046(12)
C1 0.040(10) 0.031(9) 0.016(9) 0.001(7) 0.010(7) -0.006(8)
C10 0.055(11) 0.021(8) 0.030(11) -0.003(7) -0.012(8) -0.017(8)
C3 0.025(6) 0.014(5) 0.022(6) 0.001(4) 0.002(5) -0.009(4)
C7 0.102(16) 0.016(8) 0.054(13) -0.001(9) 0.017(12) -0.017(10)
C12 0.035(9) 0.022(7) 0.028(10) -0.002(7) -0.004(8) -0.021(7)
N2 0.054(9) 0.035(8) 0.033(8) -0.013(7) -0.004(8) 0.012(7)
C9 0.025(8) 0.020(8) 0.034(10) 0.004(7) -0.006(7) -0.004(7)
N4 0.029(7) 0.031(8) 0.028(8) 0.014(6) 0.009(6) -0.007(6)
C11 0.041(10) 0.029(9) 0.022(9) -0.010(7) -0.004(8) -0.019(8)
N5 0.037(7) 0.022(6) 0.017(8) 0.006(6) -0.002(6) -0.009(6)
C6 0.020(7) 0.016(7) 0.034(9) 0.006(7) 0.000(7) -0.006(6)
C13 0.041(10) 0.019(7) 0.026(10) 0.012(7) -0.006(8) 0.011(7)
O1S 0.17(12) 0.17(12) 0.17(12) 0 0 0.00(2)

loop_
_atom_type_symbol
_atom_type_description
_atom_type_scat_dispersion_real
_atom_type_scat_dispersion_imag
_atom_type_scat_source
C C 0.0033 0.0016 'International Tables Vol C Tables 4.2.6.8 and 6.1.1.4'
H H 0 0 'International Tables Vol C Tables 4.2.6.8 and 6.1.1.4'
N N 0.0061 0.0033 'International Tables Vol C Tables 4.2.6.8 and 6.1.1.4'
O O 0.0106 0.006 'International Tables Vol C Tables 4.2.6.8 and 6.1.1.4'
Rh Rh -1.1178 0.9187 'International Tables Vol C Tables 4.2.6.8 and 6.1.1.4'
U U -9.6767 9.6646 'International Tables Vol C Tables 4.2.6.8 and 6.1.1.4'

loop_
_geom_angle_atom_site_label_1
_geom_angle_atom_site_label_2
_geom_angle_atom_site_label_3
_geom_angle
_geom_angle_site_symmetry_1
_geom_angle_site_symmetry_3
O2 U1 O1 179.0(6) . .
O2 U1 O3 90.2(5) . .
O1 U1 O3 90.8(5) . .
O2 U1 O4 88.1(5) . .
O1 U1 O4 91.3(5) . .
O3 U1 O4 145.8(3) . .
O2 U1 O5 93.5(5) . 6_556
O1 U1 O5 86.4(4) . 6_556
O3 U1 O5 72.4(3) . 6_556
O4 U1 O5 141.8(4) . 6_556
O2 U1 N1 91.5(5) . .
O1 U1 N1 89.1(5) . .
O3 U1 N1 72.5(3) . .
O4 U1 N1 73.4(4) . .
O5 U1 N1 144.5(4) 6_556 .
O2 U1 N2 89.1(5) . 3_646
O1 U1 N2 89.9(5) . 3_646
O3 U1 N2 141.0(3) . 3_646
O4 U1 N2 73.2(4) . 3_646
O5 U1 N2 68.7(4) 6_556 3_646
N1 U1 N2 146.5(4) . 3_646
C2 Rh1 C2 180.0(8) . 5_667
C2 Rh1 C1 94.7(6) . .
C2 Rh1 C1 85.3(6) 5_667 .
C2 Rh1 C1 85.3(6) . 5_667
C2 Rh1 C1 94.7(6) 5_667 5_667
C1 Rh1 C1 180 . 5_667
C2 Rh1 C3 90.5(6) . .
C2 Rh1 C3 89.5(6) 5_667 .
C1 Rh1 C3 87.2(7) . .
C1 Rh1 C3 92.8(7) 5_667 .
C2 Rh1 C3 89.5(6) . 5_667
C2 Rh1 C3 90.5(6) 5_667 5_667
C1 Rh1 C3 92.8(7) . 5_667
C1 Rh1 C3 87.2(7) 5_667 5_667
C3 Rh1 C3 180 . 5_667
U1 O3 U1 129.1(7) . 2
U1 O3 H3 115.5(4) . .
U1 O3 H3 115.5(4) 2 .
N5 O5 U1 138.9(8) . 6_666
N4 O4 U1 128.3(9) . .
N2 C2 Rh1 176.4(15) . .
C1 N1 U1 159.2(13) . .
N4 C4 C5 121.9(16) . .
N4 C4 H4 119.1 . .
C5 C4 H4 119.1 . .
C6 C5 C4 120.5(18) . .
C6 C5 H5 119.7 . .
C4 C5 H5 119.7 . .
C7 C8 N4 118.9(18) . .
C7 C8 H8 120.6 . .
N4 C8 H8 120.6 . .
N1 C1 Rh1 173.7(14) . .
C9 C10 C11 122.4(14) . .
C9 C10 H10 118.8 . .
C11 C10 H10 118.8 . .
N3 C3 Rh1 175(3) . .
C8 C7 C6 122.9(16) . .
C8 C7 H7 118.6 . .
C6 C7 H7 118.6 . .
N5 C12 C13 121.3(13) . .
N5 C12 H12 119.3 . .
C13 C12 H12 119.3 . .
C2 N2 U1 156.8(14) . 3_656
C10 C9 C13 115.7(14) . .
C10 C9 C6 125.2(14) . .
C13 C9 C6 118.7(14) . .
C4 N4 O4 120.6(14) . .
C4 N4 C8 120.3(15) . .
O4 N4 C8 119.0(14) . .
N5 C11 C10 119.9(14) . .
N5 C11 H11 120 . .
C10 C11 H11 120 . .
C11 N5 C12 120.4(12) . .
C11 N5 O5 117.8(12) . .
C12 N5 O5 121.8(11) . .
C7 C6 C5 115.3(15) . .
C7 C6 C9 123.3(13) . .
C5 C6 C9 121.4(15) . .
C12 C13 C9 120.1(15) . .
C12 C13 H13 120 . .
C9 C13 H13 120 . .

loop_
_geom_bond_atom_site_label_1
_geom_bond_atom_site_label_2
_geom_bond_distance
_geom_bond_site_symmetry_2
U1 O2 1.704(12) .
U1 O1 1.788(11) .
U1 O3 2.295(7) .
U1 O4 2.353(10) .
U1 O5 2.394(9) 6_556
U1 N1 2.503(13) .
U1 N2 2.513(15) 3_646
Rh1 C2 2.016(17) .
Rh1 C2 2.016(17) 5_667
Rh1 C1 2.051(17) .
Rh1 C1 2.051(17) 5_667
Rh1 C3 2.131(17) .
Rh1 C3 2.131(17) 5_667
O3 U1 2.295(7) 2
O3 H3 0.918(18) .
O5 N5 1.346(13) .
O5 U1 2.394(9) 6_666
O4 N4 1.335(15) .
N3 C3 0.72(2) .
C2 N2 1.050(18) .
N1 C1 1.091(17) .
C4 N4 1.27(2) .
C4 C5 1.38(2) .
C4 H4 0.95 .
C5 C6 1.38(2) .
C5 H5 0.95 .
C8 C7 1.34(2) .
C8 N4 1.38(2) .
C8 H8 0.95 .
C10 C9 1.35(2) .
C10 C11 1.38(2) .
C10 H10 0.95 .
C7 C6 1.37(2) .
C7 H7 0.95 .
C12 N5 1.343(17) .
C12 C13 1.35(2) .
C12 H12 0.95 .
N2 U1 2.513(15) 3_656
C9 C13 1.43(2) .
C9 C6 1.48(2) .
C11 N5 1.328(17) .
C11 H11 0.95 .
C13 H13 0.95 .
